data_7233022
loop_
_publ_author_name
'Fan, Shuxiang'
'Kiyota, Yasuhiro'
'Iijima, Kodai'
'Ryo, Suho'
'Kawamoto, Tadashi'
'Le Gal, Yann'
'Lorcy, Dominique'
'Mori, Takehiko'

_publ_section_title
;
 Charge-transfer complexes of sulfur-rich acceptors derived from
 birhodanines
;
_journal_issue 35
_journal_name_full CrystEngComm
_journal_page_first 5227
_journal_paper_doi 10.1039/C9CE00952C
_journal_volume 21
_journal_year 2019
_chemical_formula_moiety 'C34 H22 N2 S6'
_chemical_formula_sum 'C34 H22 N2 S6'
_chemical_formula_weight 650.92
_space_group_IT_number 2
_space_group_name_Hall '-P 1'
_space_group_name_H-M_alt 'P -1'
_symmetry_cell_setting triclinic
_symmetry_Int_Tables_number 2
_symmetry_space_group_name_Hall '-P 1'
_symmetry_space_group_name_H-M 'P -1'
_atom_sites_solution_hydrogens geom
_atom_sites_solution_primary direct
_atom_sites_solution_secondary difmap
_audit_update_record
;
2019-06-18 deposited with the CCDC.    2019-07-04 downloaded from the CCDC.
;
_cell_angle_alpha 67.88(5)
_cell_angle_beta 74.83(4)
_cell_angle_gamma 79.16(5)
_cell_formula_units_Z 1
_cell_length_a 7.271(3)
_cell_length_b 9.426(9)
_cell_length_c 11.546(6)
_cell_measurement_reflns_used 26
_cell_measurement_temperature 298
_cell_measurement_theta_max 17.41
_cell_measurement_theta_min 15.06
_cell_volume 704.0(9)
_computing_cell_refinement WinAFC
_computing_data_collection WinAFC
_computing_data_reduction WinAFC
_computing_molecular_graphics 'CrystalStructure 4.0'
_computing_publication_material 'CrystalStructure 4.0 (Rigaku, 2010)'
_computing_structure_refinement 'SHELXL97 (Sheldrick, 2008)'
_computing_structure_solution 'Il Milione (Burla, et al., 2007)'
_diffrn_ambient_temperature 298
_diffrn_measured_fraction_theta_full 0.999
_diffrn_measured_fraction_theta_max 0.999
_diffrn_measurement_device_type 'Rigaku AFC7R'
_diffrn_measurement_method \w-2\q
_diffrn_radiation_type 'Mo K\a'
_diffrn_radiation_wavelength 0.71069
_diffrn_reflns_av_R_equivalents 0.0463
_diffrn_reflns_limit_h_max 10
_diffrn_reflns_limit_h_min -9
_diffrn_reflns_limit_k_max 13
_diffrn_reflns_limit_k_min -12
_diffrn_reflns_limit_l_max 16
_diffrn_reflns_limit_l_min -8
_diffrn_reflns_number 4808
_diffrn_reflns_theta_full 30.01
_diffrn_reflns_theta_max 30.01
_diffrn_standards_decay_% -1.048
_diffrn_standards_interval_count 150
_diffrn_standards_number 3
_exptl_absorpt_coefficient_mu 0.516
_exptl_absorpt_correction_type none
_exptl_crystal_colour colorless
_exptl_crystal_density_diffrn 1.535
_exptl_crystal_density_method 'not measured'
_exptl_crystal_description prismatic
_exptl_crystal_F_000 336.00
_exptl_crystal_size_max 0.200
_exptl_crystal_size_mid 0.200
_exptl_crystal_size_min 0.200
_refine_diff_density_max 0.560
_refine_diff_density_min -0.290
_refine_ls_extinction_method none
_refine_ls_goodness_of_fit_ref 1.000
_refine_ls_hydrogen_treatment constr
_refine_ls_number_parameters 190
_refine_ls_number_reflns 4116
_refine_ls_number_restraints 0
_refine_ls_R_factor_gt 0.0538
_refine_ls_shift/su_max 0.000
_refine_ls_structure_factor_coef Fsqd
_refine_ls_weighting_details 'w = 1/[\s^2^(Fo^2^)+(0.0657P)^2^+0.1095P] where P=(Fo^2^+2Fc^2^)/3'
_refine_ls_weighting_scheme calc
_refine_ls_wR_factor_ref 0.1582
_reflns_number_gt 2064
_reflns_number_total 4116
_reflns_threshold_expression F^2^>2.0\s(F^2^)
_cod_data_source_file c9ce00952c2.cif
_cod_data_source_block (coronene)(SS-Et)
_cod_depositor_comments 'Adding full bibliography for 7233013--7233023.cif.'
_cod_original_cell_volume 703.9(9)
_cod_database_code 7233022

loop_
_symmetry_equiv_pos_site_id
_symmetry_equiv_pos_as_xyz
1 +X,+Y,+Z
2 -X,-Y,-Z

loop_
_atom_site_label
_atom_site_type_symbol
_atom_site_fract_x
_atom_site_fract_y
_atom_site_fract_z
_atom_site_U_iso_or_equiv
_atom_site_adp_type
_atom_site_occupancy
_atom_site_symmetry_multiplicity
_atom_site_calc_flag
_atom_site_refinement_flags
S1 S 0.22668(11) 0.39690(10) 0.59366(7) 0.0386(3) Uani 1.0 2 d .
S2 S 0.63798(13) 0.59120(12) 0.67318(8) 0.0474(3) Uani 1.0 2 d .
S3 S -0.02475(13) 0.33682(13) 0.85081(9) 0.0563(3) Uani 1.0 2 d .
N1 N 0.3051(4) 0.4676(3) 0.7693(2) 0.0366(6) Uani 1.0 2 d .
C1 C 0.2509(7) 0.8635(5) 0.4278(5) 0.0707(13) Uani 1.0 2 d .
C2 C 0.0880(7) 0.8042(5) 0.5212(6) 0.0755(14) Uani 1.0 2 d .
C3 C 0.0490(7) 0.8122(6) 0.6412(6) 0.0839(16) Uani 1.0 2 d .
C4 C 0.1671(7) 0.8780(5) 0.6784(5) 0.0677(12) Uani 1.0 2 d .
C5 C 0.1311(8) 0.8895(6) 0.8002(5) 0.0774(14) Uani 1.0 2 d .
C6 C 0.2556(9) 0.9542(6) 0.8357(5) 0.0891(17) Uani 1.0 2 d .
C7 C 0.4194(8) 1.0120(5) 0.7500(4) 0.0710(13) Uani 1.0 2 d .
C8 C 0.5458(9) 1.0794(6) 0.7831(5) 0.0780(15) Uani 1.0 2 d .
C9 C 0.7074(9) 1.1417(6) 0.6928(6) 0.0872(18) Uani 1.0 2 d .
C10 C 0.4581(6) 1.0055(4) 0.6249(4) 0.0524(10) Uani 1.0 2 d .
C11 C 0.3345(5) 0.9392(4) 0.5882(4) 0.0499(9) Uani 1.0 2 d .
C12 C 0.3770(6) 0.9334(4) 0.4640(4) 0.0532(10) Uani 1.0 2 d .
C13 C 0.4591(5) 0.5137(4) 0.6678(3) 0.0347(7) Uani 1.0 2 d .
C14 C 0.4369(4) 0.4824(4) 0.5578(3) 0.0322(7) Uani 1.0 2 d .
C15 C 0.1708(5) 0.4021(4) 0.7484(3) 0.0375(7) Uani 1.0 2 d .
C16 C 0.2894(5) 0.4870(5) 0.8920(3) 0.0473(9) Uani 1.0 2 d .
C17 C 0.3815(6) 0.3484(5) 0.9837(4) 0.0602(11) Uani 1.0 2 d .
H2 H 0.0048 0.7582 0.5004 0.0906 Uiso 1.0 2 calc R
H3 H -0.0601 0.7723 0.6993 0.1006 Uiso 1.0 2 calc R
H5 H 0.0209 0.8530 0.8590 0.0929 Uiso 1.0 2 calc R
H6 H 0.2283 0.9585 0.9177 0.1069 Uiso 1.0 2 calc R
H8 H 0.5221 1.0827 0.8652 0.0936 Uiso 1.0 2 calc R
H9 H 0.7880 1.1877 0.7158 0.1046 Uiso 1.0 2 calc R
H16A H 0.1553 0.5040 0.9301 0.0567 Uiso 1.0 2 calc R
H16B H 0.3504 0.5772 0.8770 0.0567 Uiso 1.0 2 calc R
H17A H 0.3151 0.2604 1.0039 0.0722 Uiso 1.0 2 calc R
H17B H 0.3750 0.3679 1.0606 0.0722 Uiso 1.0 2 calc R
H17C H 0.5131 0.3288 0.9449 0.0722 Uiso 1.0 2 calc R

loop_
_atom_site_aniso_label
_atom_site_aniso_U_11
_atom_site_aniso_U_22
_atom_site_aniso_U_33
_atom_site_aniso_U_12
_atom_site_aniso_U_13
_atom_site_aniso_U_23
S1 0.0376(5) 0.0498(5) 0.0305(4) -0.0098(4) -0.0059(3) -0.0143(4)
S2 0.0481(5) 0.0658(7) 0.0365(5) -0.0187(5) -0.0071(4) -0.0219(4)
S3 0.0445(5) 0.0813(8) 0.0406(5) -0.0210(5) 0.0045(4) -0.0202(5)
N1 0.0384(14) 0.0462(16) 0.0249(12) -0.0050(12) -0.0038(10) -0.0134(11)
C1 0.083(4) 0.040(3) 0.095(4) 0.008(3) -0.045(3) -0.019(3)
C2 0.061(3) 0.042(3) 0.128(5) -0.007(2) -0.043(3) -0.019(3)
C3 0.065(3) 0.050(3) 0.120(5) -0.013(3) -0.025(3) -0.003(3)
C4 0.060(3) 0.043(3) 0.081(3) 0.001(2) -0.014(3) -0.002(2)
C5 0.077(4) 0.063(3) 0.058(3) 0.006(3) 0.006(3) -0.003(3)
C6 0.116(5) 0.066(4) 0.056(3) 0.024(3) -0.008(3) -0.011(3)
C7 0.095(4) 0.048(3) 0.058(3) 0.017(3) -0.023(3) -0.012(2)
C8 0.119(5) 0.058(3) 0.075(4) 0.016(3) -0.055(4) -0.032(3)
C9 0.120(5) 0.053(3) 0.120(5) 0.019(3) -0.081(4) -0.041(3)
C10 0.071(3) 0.0355(19) 0.047(2) 0.0117(19) -0.0218(19) -0.0122(16)
C11 0.047(2) 0.0301(18) 0.059(3) 0.0020(16) -0.0090(17) -0.0042(16)
C12 0.056(3) 0.0313(19) 0.083(3) 0.0027(17) -0.039(2) -0.0178(18)
C13 0.0355(16) 0.0381(17) 0.0281(14) -0.0019(13) -0.0055(12) -0.0105(13)
C14 0.0314(15) 0.0367(17) 0.0300(14) -0.0042(13) -0.0084(12) -0.0114(13)
C15 0.0400(17) 0.0429(19) 0.0292(14) -0.0019(14) -0.0060(12) -0.0140(13)
C16 0.051(2) 0.064(3) 0.0321(16) -0.0072(18) -0.0031(14) -0.0251(16)
C17 0.075(3) 0.075(3) 0.0322(18) -0.015(3) -0.0115(17) -0.0173(18)

loop_
_atom_type_symbol
_atom_type_description
_atom_type_scat_dispersion_real
_atom_type_scat_dispersion_imag
_atom_type_scat_source
C C 0.0033 0.0016
;
International Tables for Crystallography
(1992, Vol. C, Tables 4.2.6.8 and 6.1.1.4)
;
H H 0.0000 0.0000
;
International Tables for Crystallography
(1992, Vol. C, Table 6.1.1.4)
;
N N 0.0061 0.0033
;
International Tables for Crystallography
(1992, Vol. C, Tables 4.2.6.8 and 6.1.1.4)
;
S S 0.1246 0.1234
;
International Tables for Crystallography
(1992, Vol. C, Tables 4.2.6.8 and 6.1.1.4)
;

loop_
_geom_angle_atom_site_label_1
_geom_angle_atom_site_label_2
_geom_angle_atom_site_label_3
_geom_angle
_geom_angle_publ_flag
_geom_angle_site_symmetry_1
_geom_angle_site_symmetry_3
C14 S1 C15 91.44(17) yes . .
C13 N1 C15 115.9(3) yes . .
C13 N1 C16 121.9(3) yes . .
C15 N1 C16 122.2(3) yes . .
C2 C1 C9 123.5(6) yes . 2_676
C2 C1 C12 117.3(6) yes . .
C9 C1 C12 119.3(5) yes 2_676 .
C1 C2 C3 122.1(6) yes . .
C2 C3 C4 121.8(5) yes . .
C3 C4 C5 123.4(5) yes . .
C3 C4 C11 118.6(5) yes . .
C5 C4 C11 118.0(5) yes . .
C4 C5 C6 122.0(5) yes . .
C5 C6 C7 120.6(6) yes . .
C6 C7 C8 121.6(5) yes . .
C6 C7 C10 118.9(6) yes . .
C8 C7 C10 119.5(5) yes . .
C7 C8 C9 120.3(6) yes . .
C1 C9 C8 121.6(7) yes 2_676 .
C7 C10 C11 121.1(4) yes . .
C7 C10 C12 119.4(5) yes . 2_676
C11 C10 C12 119.5(4) yes . 2_676
C4 C11 C10 119.4(5) yes . .
C4 C11 C12 120.7(5) yes . .
C10 C11 C12 119.9(4) yes . .
C1 C12 C10 119.9(5) yes . 2_676
C1 C12 C11 119.5(4) yes . .
C10 C12 C11 120.6(5) yes 2_676 .
S2 C13 N1 124.0(3) yes . .
S2 C13 C14 125.7(2) yes . .
N1 C13 C14 110.3(3) yes . .
S1 C14 C13 110.64(19) yes . .
S1 C14 C14 124.9(3) yes . 2_666
C13 C14 C14 124.4(3) yes . 2_666
S1 C15 S3 121.9(3) yes . .
S1 C15 N1 111.7(2) yes . .
S3 C15 N1 126.4(3) yes . .
N1 C16 C17 112.0(4) yes . .
C1 C2 H2 118.934 no . .
C3 C2 H2 118.932 no . .
C2 C3 H3 119.109 no . .
C4 C3 H3 119.108 no . .
C4 C5 H5 118.984 no . .
C6 C5 H5 118.992 no . .
C5 C6 H6 119.721 no . .
C7 C6 H6 119.714 no . .
C7 C8 H8 119.821 no . .
C9 C8 H8 119.830 no . .
C1 C9 H9 119.206 no 2_676 .
C8 C9 H9 119.202 no . .
N1 C16 H16A 109.207 no . .
N1 C16 H16B 109.212 no . .
C17 C16 H16A 109.219 no . .
C17 C16 H16B 109.220 no . .
H16A C16 H16B 107.910 no . .
C16 C17 H17A 109.471 no . .
C16 C17 H17B 109.471 no . .
C16 C17 H17C 109.470 no . .
H17A C17 H17B 109.468 no . .
H17A C17 H17C 109.470 no . .
H17B C17 H17C 109.477 no . .

loop_
_geom_bond_atom_site_label_1
_geom_bond_atom_site_label_2
_geom_bond_distance
_geom_bond_publ_flag
_geom_bond_site_symmetry_2
S1 C14 1.743(4) yes .
S1 C15 1.743(4) yes .
S2 C13 1.632(4) yes .
S3 C15 1.643(3) yes .
N1 C13 1.389(4) yes .
N1 C15 1.363(5) yes .
N1 C16 1.468(5) yes .
C1 C2 1.417(7) yes .
C1 C9 1.362(9) yes 2_676
C1 C12 1.444(8) yes .
C2 C3 1.368(10) yes .
C3 C4 1.378(9) yes .
C4 C5 1.403(8) yes .
C4 C11 1.431(6) yes .
C5 C6 1.397(10) yes .
C6 C7 1.384(7) yes .
C7 C8 1.408(10) yes .
C7 C10 1.419(7) yes .
C8 C9 1.404(8) yes .
C10 C11 1.409(7) yes .
C10 C12 1.413(5) yes 2_676
C11 C12 1.405(7) yes .
C13 C14 1.460(6) yes .
C14 C14 1.368(4) yes 2_666
C16 C17 1.508(5) yes .
C2 H2 0.930 no .
C3 H3 0.930 no .
C5 H5 0.930 no .
C6 H6 0.930 no .
C8 H8 0.930 no .
C9 H9 0.930 no .
C16 H16A 0.970 no .
C16 H16B 0.970 no .
C17 H17A 0.960 no .
C17 H17B 0.960 no .
C17 H17C 0.960 no .

loop_
_geom_contact_atom_site_label_1
_geom_contact_atom_site_label_2
_geom_contact_distance
_geom_contact_publ_flag
_geom_contact_site_symmetry_2
S1 S2 2.944(2) no 2_666
S1 C13 3.200(4) no 2_666
S2 C14 3.192(4) no 2_666
S2 C16 3.080(4) no .
S3 C16 3.121(5) no .
C1 C4 2.847(8) no .
C1 C7 2.829(7) no 2_676
C2 C11 2.785(8) no .
C3 C12 2.808(6) no .
C4 C7 2.845(9) no .
C5 C10 2.781(6) no .
C6 C11 2.816(8) no .
C8 C12 2.805(8) no 2_676
C9 C10 2.815(9) no .
C10 C10 2.826(6) no 2_676
C11 C11 2.822(5) no 2_676
C12 C12 2.806(8) no 2_676
C13 C17 3.320(5) no .
C15 C17 3.292(6) no .
S1 C7 3.587(6) no 1_545
S2 S3 3.562(3) no 1_655
S2 C11 3.547(5) no .
S3 S2 3.562(3) no 1_455
N1 C3 3.428(6) no .
C1 C3 3.362(7) no 2_576
C1 C14 3.487(6) no .
C1 C14 3.580(6) no 2_666
C2 C2 3.563(7) no 2_576
C2 C3 3.478(7) no 2_576
C2 C4 3.560(7) no 2_576
C2 C14 3.537(6) no .
C3 N1 3.428(6) no .
C3 C1 3.362(7) no 2_576
C3 C2 3.478(7) no 2_576
C3 C15 3.598(7) no .
C4 C2 3.560(7) no 2_576
C5 C16 3.579(7) no .
C7 S1 3.587(6) no 1_565
C9 C13 3.572(7) no 1_565
C9 C14 3.474(7) no 1_565
C11 S2 3.547(5) no .
C13 C9 3.572(7) no 1_545
C14 C1 3.487(6) no .
C14 C1 3.580(6) no 2_666
C14 C2 3.537(6) no .
C14 C9 3.474(7) no 1_545
C15 C3 3.598(7) no .
C16 C5 3.579(7) no .
S2 H16B 2.6875 no .
S2 H17C 3.2083 no .
S3 H16A 2.7430 no .
S3 H17A 3.2259 no .
N1 H17A 2.6871 no .
N1 H17B 3.2841 no .
N1 H17C 2.6403 no .
C1 H3 3.2668 no .
C1 H8 3.2445 no 2_676
C2 H9 2.6236 no 2_676
C3 H5 2.6346 no .
C4 H2 3.2269 no .
C4 H6 3.2802 no .
C5 H3 2.6281 no .
C6 H8 2.6221 no .
C7 H5 3.2447 no .
C7 H9 3.2721 no .
C8 H6 2.6119 no .
C9 H2 2.6375 no 2_676
C10 H6 3.2573 no .
C10 H8 3.2815 no .
C11 H3 3.2571 no .
C11 H5 3.2693 no .
C12 H2 3.2849 no .
C12 H9 3.2641 no 2_676
C13 H16A 3.2296 no .
C13 H16B 2.5948 no .
C13 H17C 3.1031 no .
C15 H16A 2.5870 no .
C15 H16B 3.2110 no .
C15 H17A 3.1169 no .
C15 H17C 3.5988 no .
H2 H3 2.2701 no .
H2 H9 2.4738 no 2_676
H3 H5 2.4740 no .
H5 H6 2.3087 no .
H6 H8 2.4556 no .
H8 H9 2.3202 no .
H16A H17A 2.3208 no .
H16A H17B 2.3449 no .
H16A H17C 2.8156 no .
H16B H17A 2.8149 no .
H16B H17B 2.3093 no .
H16B H17C 2.3570 no .
S1 H2 3.3824 no .
S1 H2 3.0375 no 2_566
S2 H2 3.1625 no 1_655
S2 H3 3.1569 no 1_655
S2 H17B 3.2147 no 2_667
S3 H5 3.1532 no 2_567
S3 H6 3.5914 no 1_545
S3 H6 3.3103 no 2_567
S3 H9 3.1213 no 1_445
S3 H16A 3.2582 no 2_567
S3 H17C 3.2556 no 1_455
N1 H3 3.5295 no .
N1 H8 3.5516 no 1_545
C1 H3 3.3680 no 2_576
C4 H2 3.4623 no 2_576
C4 H16B 3.2180 no .
C5 H9 3.4123 no 1_455
C5 H16A 3.3589 no .
C5 H16B 3.0007 no .
C6 H16B 3.3622 no .
C6 H17C 3.4369 no 2_667
C8 H17A 3.4906 no 1_565
C8 H17A 3.3887 no 2_667
C8 H17C 3.4551 no 1_565
C9 H3 3.5559 no 1_655
C9 H5 3.5084 no 1_655
C11 H2 3.4267 no 2_576
C12 H3 3.5339 no 2_576
C13 H9 3.4801 no 1_545
C15 H3 3.4811 no .
C16 H5 3.5671 no .
C16 H16A 3.3516 no 2_567
C16 H17B 3.2628 no 2_667
C17 H5 3.4896 no 2_567
C17 H8 3.1738 no 1_545
C17 H16B 3.1433 no 2_667
C17 H17B 3.2901 no 2_667
H2 S1 3.3824 no .
H2 S1 3.0375 no 2_566
H2 S2 3.1625 no 1_455
H2 C4 3.4623 no 2_576
H2 C11 3.4267 no 2_576
H3 S2 3.1569 no 1_455
H3 N1 3.5295 no .
H3 C1 3.3680 no 2_576
H3 C9 3.5559 no 1_455
H3 C12 3.5339 no 2_576
H3 C15 3.4811 no .
H3 H16A 3.4016 no .
H3 H17A 3.3720 no 2_567
H3 H17B 3.1192 no 2_567
H5 S3 3.1532 no 2_567
H5 C9 3.5084 no 1_455
H5 C16 3.5671 no .
H5 C17 3.4896 no 2_567
H5 H6 3.5885 no 2_577
H5 H9 3.3292 no 1_455
H5 H16A 3.1029 no .
H5 H16A 3.5648 no 2_567
H5 H16B 3.1703 no .
H5 H17A 2.7021 no 2_567
H5 H17B 3.5890 no 2_567
H6 S3 3.5914 no 1_565
H6 S3 3.3103 no 2_567
H6 H5 3.5885 no 2_577
H6 H6 3.4760 no 2_577
H6 H8 3.3325 no 2_677
H6 H17A 3.5530 no 1_565
H6 H17C 3.1297 no 2_667
H8 N1 3.5516 no 1_565
H8 C17 3.1738 no 1_565
H8 H6 3.3325 no 2_677
H8 H8 2.8686 no 2_677
H8 H17A 2.7285 no 1_565
H8 H17A 3.1560 no 2_667
H8 H17C 2.7840 no 1_565
H9 S3 3.1213 no 1_665
H9 C5 3.4123 no 1_655
H9 C13 3.4801 no 1_565
H9 H5 3.3292 no 1_655
H9 H17C 3.4125 no 1_565
H16A S3 3.2582 no 2_567
H16A C5 3.3589 no .
H16A C16 3.3516 no 2_567
H16A H3 3.4016 no .
H16A H5 3.1029 no .
H16A H5 3.5648 no 2_567
H16A H16A 2.4026 no 2_567
H16B C4 3.2180 no .
H16B C5 3.0007 no .
H16B C6 3.3622 no .
H16B C17 3.1433 no 2_667
H16B H5 3.1703 no .
H16B H17B 2.4893 no 2_667
H16B H17C 2.9609 no 2_667
H17A C8 3.4906 no 1_545
H17A C8 3.3887 no 2_667
H17A H3 3.3720 no 2_567
H17A H5 2.7021 no 2_567
H17A H6 3.5530 no 1_545
H17A H8 2.7285 no 1_545
H17A H8 3.1560 no 2_667
H17B S2 3.2147 no 2_667
H17B C16 3.2628 no 2_667
H17B C17 3.2901 no 2_667
H17B H3 3.1192 no 2_567
H17B H5 3.5890 no 2_567
H17B H16B 2.4893 no 2_667
H17B H17B 3.0358 no 2_667
H17B H17C 3.0905 no 2_667
H17C S3 3.2556 no 1_655
H17C C6 3.4369 no 2_667
H17C C8 3.4551 no 1_545
H17C H6 3.1297 no 2_667
H17C H8 2.7840 no 1_545
H17C H9 3.4125 no 1_545
H17C H16B 2.9609 no 2_667
H17C H17B 3.0905 no 2_667

loop_
_geom_torsion_atom_site_label_1
_geom_torsion_atom_site_label_2
_geom_torsion_atom_site_label_3
_geom_torsion_atom_site_label_4
_geom_torsion
_geom_torsion_publ_flag
_geom_torsion_site_symmetry_1
_geom_torsion_site_symmetry_3
_geom_torsion_site_symmetry_4
C14 S1 C15 S3 179.7(2) no . . .
C14 S1 C15 N1 0.8(2) no . . .
C15 S1 C14 C13 -0.08(19) no . . .
C15 S1 C14 C14 -179.3(3) no . . 2_666
C13 N1 C15 S1 -1.3(4) no . . .
C13 N1 C15 S3 179.8(3) no . . .
C15 N1 C13 S2 -178.7(3) no . . .
C15 N1 C13 C14 1.2(4) no . . .
C13 N1 C16 C17 -90.3(4) no . . .
C16 N1 C13 S2 0.7(4) no . . .
C16 N1 C13 C14 -179.4(3) no . . .
C15 N1 C16 C17 89.0(4) no . . .
C16 N1 C15 S1 179.3(3) no . . .
C16 N1 C15 S3 0.4(5) no . . .
C2 C1 C9 C8 179.0(4) no . 2_676 2_676
C9 C1 C2 C3 -179.4(4) no 2_676 . .
C2 C1 C12 C10 179.9(3) no . . 2_676
C2 C1 C12 C11 0.3(5) no . . .
C12 C1 C2 C3 0.2(6) no . . .
C9 C1 C12 C10 -0.4(6) no 2_676 . 2_676
C9 C1 C12 C11 179.9(4) no 2_676 . .
C12 C1 C9 C8 -0.6(7) no . 2_676 2_676
C1 C2 C3 C4 -0.4(7) no . . .
C2 C3 C4 C5 179.5(4) no . . .
C2 C3 C4 C11 0.1(6) no . . .
C3 C4 C5 C6 178.7(4) no . . .
C3 C4 C11 C10 -179.3(4) no . . .
C3 C4 C11 C12 0.4(6) no . . .
C5 C4 C11 C10 1.2(5) no . . .
C5 C4 C11 C12 -179.0(4) no . . .
C11 C4 C5 C6 -1.9(6) no . . .
C4 C5 C6 C7 1.0(7) no . . .
C5 C6 C7 C8 179.2(4) no . . .
C5 C6 C7 C10 0.5(7) no . . .
C6 C7 C8 C9 -177.8(4) no . . .
C6 C7 C10 C11 -1.1(6) no . . .
C6 C7 C10 C12 178.9(4) no . . 2_676
C8 C7 C10 C11 -179.8(4) no . . .
C8 C7 C10 C12 0.1(6) no . . 2_676
C10 C7 C8 C9 0.9(7) no . . .
C7 C8 C9 C1 -1.3(7) no . . 2_676
C7 C10 C11 C4 0.2(5) no . . .
C7 C10 C11 C12 -179.6(3) no . . .
C7 C10 C12 C1 -0.8(5) no . 2_676 2_676
C7 C10 C12 C11 179.6(3) no . 2_676 2_676
C11 C10 C12 C1 179.2(3) no . 2_676 2_676
C11 C10 C12 C11 -0.5(5) no . 2_676 2_676
C12 C10 C11 C4 -179.8(3) no 2_676 . .
C12 C10 C11 C12 0.5(5) no 2_676 . .
C4 C11 C12 C1 -0.6(5) no . . .
C4 C11 C12 C10 179.8(3) no . . 2_676
C10 C11 C12 C1 179.2(3) no . . .
C10 C11 C12 C10 -0.5(5) no . . 2_676
S2 C13 C14 S1 179.32(18) no . . .
S2 C13 C14 C14 -1.4(4) no . . 2_666
N1 C13 C14 S1 -0.6(3) no . . .
N1 C13 C14 C14 178.6(3) no . . 2_666
S1 C14 C14 S1 -180(211544) no . 2_666 2_666
S1 C14 C14 C13 -0.9(4) no . 2_666 2_666
C13 C14 C14 S1 0.9(5) no . 2_666 2_666
C13 C14 C14 C13 180(245461) no . 2_666 2_666
